data_2103040
loop_
_publ_author_name
'Ogorodnyk, Ivan V.'
'Baumer, Vyacheslav N.'
'Zatovsky, Igor V.'
'Slobodyanik, Nikolay S.'
'Shishkin, Oleg V.'
'Domasevitch, Konstantin V.'

_publ_section_title
;
 Equilibrium langbeinite-related phosphates
 Cs~1+<i>x~</i>Ln~<i>x~</i>Zr~2{-~<i>x</i>}(PO~4~)~3~ (Ln = Sm--Lu) in
 the melted systems Cs~2~O--P~2~O~5~--LnF~3~--ZrF~4~
;
_journal_coeditor_code SX5073
_journal_issue 6
_journal_name_full 'Acta Crystallographica Section B'
_journal_page_first 819
_journal_page_last 827
_journal_paper_doi 10.1107/S0108768107049385
_journal_volume 63
_journal_year 2007
_chemical_formula_moiety 'Ho0.745 O12 P3 Zr1.255, 0.995(Cs), 0.75(Cs)'
_chemical_formula_sum 'Cs1.745 Ho0.745 O12 P3 Zr1.255'
_chemical_formula_weight 754.40
_space_group_IT_number 198
_symmetry_cell_setting cubic
_symmetry_space_group_name_Hall 'P 2ac 2ab 3'
_symmetry_space_group_name_H-M 'P 21 3'
_atom_sites_solution_hydrogens none
_atom_sites_solution_primary direct
_atom_sites_solution_secondary difmap
_audit_creation_method 'WinGX routine CIF_UPDATE'
_cell_angle_alpha 90
_cell_angle_beta 90
_cell_angle_gamma 90
_cell_formula_units_Z 4
_cell_length_a 10.43720(10)
_cell_length_b 10.43720(10)
_cell_length_c 10.43720(10)
_cell_measurement_reflns_used 4066
_cell_measurement_temperature 293(2)
_cell_measurement_theta_max 29.87
_cell_measurement_theta_min 2.76
_cell_volume 1136.978(19)
_computing_cell_refinement 'CrysAlis CCD (Oxford Diffraction Ltd., 2005)'
_computing_data_collection 'CrysAlis CCD (Oxford Diffraction Ltd., 2005)'
_computing_data_reduction 'CrysAlis RED (Oxford Diffraction Ltd., 2005)'
_computing_molecular_graphics 'DIAMOND (Brandenburg, 2006)'
_computing_publication_material 'WinGX publication routines (Farrugia, 1999)'
_computing_structure_refinement 'SHELXL-97 (Sheldrick, 1997)'
_computing_structure_solution 'SHELXS-97 (Sheldrick, 1997)'
_diffrn_ambient_temperature 293(2)
_diffrn_measured_fraction_theta_full 0.997
_diffrn_measured_fraction_theta_max 0.997
_diffrn_measurement_device_type XCalibur-3
_diffrn_measurement_method '\f and \w scans'
_diffrn_radiation_monochromator graphite
_diffrn_radiation_type MoK\a
_diffrn_radiation_wavelength 0.71073
_diffrn_reflns_av_R_equivalents 0.0321
_diffrn_reflns_limit_h_max 10
_diffrn_reflns_limit_h_min -14
_diffrn_reflns_limit_k_max 10
_diffrn_reflns_limit_k_min -14
_diffrn_reflns_limit_l_max 14
_diffrn_reflns_limit_l_min -11
_diffrn_reflns_number 4066
_diffrn_reflns_theta_full 29.87
_diffrn_reflns_theta_max 29.87
_diffrn_reflns_theta_min 2.76
_diffrn_standards_interval_count 0
_diffrn_standards_interval_time 0
_diffrn_standards_number 0
_exptl_absorpt_coefficient_mu 12.293
_exptl_absorpt_correction_T_max 0.4033
_exptl_absorpt_correction_T_min 0.3193
_exptl_absorpt_correction_type multi-scan
_exptl_absorpt_process_details
;
        [c.f. r.h. blessing, acta cryst. (1995), a51, 33-38]
;
_exptl_crystal_colour pale_yellow
_exptl_crystal_density_diffrn 4.407
_exptl_crystal_density_method 'not measured'
_exptl_crystal_description tetrahedron
_exptl_crystal_F_000 1348.7
_exptl_crystal_size_max 0.12
_exptl_crystal_size_mid 0.1
_exptl_crystal_size_min 0.09
_refine_diff_density_max 0.751
_refine_diff_density_min -0.68
_refine_ls_abs_structure_details 'Flack H D (1983), Acta Cryst. A39, 876-881'
_refine_ls_abs_structure_Flack 0.00(3)
_refine_ls_extinction_coef 0.00062(15)
_refine_ls_extinction_expression Fc^*^=kFc[1+0.001xFc^2^\l^3^/sin(2\q)]^-1/4^
_refine_ls_extinction_method SHELXL
_refine_ls_goodness_of_fit_ref 1.213
_refine_ls_hydrogen_treatment undef
_refine_ls_matrix_type full
_refine_ls_number_parameters 65
_refine_ls_number_reflns 1108
_refine_ls_number_restraints 3
_refine_ls_restrained_S_all 1.212
_refine_ls_R_factor_all 0.0297
_refine_ls_R_factor_gt 0.0244
_refine_ls_shift/su_max 0.001
_refine_ls_structure_factor_coef Fsqd
_refine_ls_weighting_details 'calc w=1/[\s^2^(Fo^2^)+(0.0106P)^2^+3.0354P] where P=(Fo^2^+2Fc^2^)/3'
_refine_ls_weighting_scheme calc
_refine_ls_wR_factor_gt 0.0416
_refine_ls_wR_factor_ref 0.0429
_reflns_number_gt 1043
_reflns_number_total 1108
_reflns_threshold_expression >2sigma(I)
_cod_data_source_file sx5073.cif
_cod_data_source_block CsHoZrP
_cod_database_code 2103040
_cod_database_fobs_code 2103040

loop_
_symmetry_equiv_pos_as_xyz
'x, y, z'
'-x+1/2, -y, z+1/2'
'x+1/2, -y+1/2, -z'
'-x, y+1/2, -z+1/2'
'y, z, x'
'-y+1/2, -z, x+1/2'
'y+1/2, -z+1/2, -x'
'-y, z+1/2, -x+1/2'
'z, x, y'
'-z, x+1/2, -y+1/2'
'-z+1/2, -x, y+1/2'
'z+1/2, -x+1/2, -y'

loop_
_atom_site_type_symbol
_atom_site_label
_atom_site_fract_x
_atom_site_fract_y
_atom_site_fract_z
_atom_site_U_iso_or_equiv
_atom_site_adp_type
_atom_site_calc_flag
_atom_site_refinement_flags
_atom_site_occupancy
Cs Cs1 0.71176(4) 0.71176(4) 0.71176(4) 0.01936(19) Uani d SP 0.995(3)
Cs Cs2 0.92881(4) 0.92881(4) 0.92881(4) 0.0129(2) Uani d SP 0.751(3)
Zr Zr1 0.14425(4) 0.14425(4) 0.14425(4) 0.00823(16) Uani d SP 0.7392(9)
Zr Zr2 0.41442(3) 0.41442(3) 0.41442(3) 0.00815(13) Uani d SP 0.515(3)
Ho Ho1 0.14425(4) 0.14425(4) 0.14425(4) 0.00823(16) Uani d SP 0.2607(9)
Ho Ho2 0.41442(3) 0.41442(3) 0.41442(3) 0.00815(13) Uani d SP 0.485(3)
P P1 0.45876(13) 0.23152(14) 0.12358(13) 0.0090(3) Uani d . 1
O O1 0.3164(4) 0.2313(4) 0.0849(4) 0.0177(8) Uani d . 1
O O2 0.5371(4) 0.2951(4) 0.0166(4) 0.0190(8) Uani d . 1
O O3 0.5070(4) 0.0947(4) 0.1444(4) 0.0184(8) Uani d . 1
O O4 0.4772(4) 0.3106(4) 0.2469(4) 0.0185(10) Uani d . 1

loop_
_atom_site_aniso_label
_atom_site_aniso_U_11
_atom_site_aniso_U_22
_atom_site_aniso_U_33
_atom_site_aniso_U_12
_atom_site_aniso_U_13
_atom_site_aniso_U_23
Cs1 0.01936(19) 0.01936(19) 0.01936(19) 0.00187(15) 0.00187(15) 0.00187(15)
Cs2 0.0129(2) 0.0129(2) 0.0129(2) -0.00114(16) -0.00114(16) -0.00114(16)
Zr1 0.00823(16) 0.00823(16) 0.00823(16) 0.00081(14) 0.00081(14) 0.00081(14)
Zr2 0.00815(13) 0.00815(13) 0.00815(13) -0.00063(12) -0.00063(12) -0.00063(12)
Ho1 0.00823(16) 0.00823(16) 0.00823(16) 0.00081(14) 0.00081(14) 0.00081(14)
Ho2 0.00815(13) 0.00815(13) 0.00815(13) -0.00063(12) -0.00063(12) -0.00063(12)
P1 0.0085(6) 0.0110(6) 0.0074(6) -0.0007(5) 0.0011(5) 0.0000(5)
O1 0.014(2) 0.023(2) 0.016(2) -0.0005(15) -0.0058(16) -0.0010(18)
O2 0.024(2) 0.018(2) 0.016(2) -0.0018(17) 0.0103(17) 0.0015(17)
O3 0.019(2) 0.016(2) 0.020(2) 0.0042(17) 0.0001(17) 0.0045(17)
O4 0.018(2) 0.024(2) 0.0133(19) -0.0036(17) 0.0012(16) -0.0039(16)

loop_
_atom_type_symbol
_atom_type_description
_atom_type_scat_dispersion_real
_atom_type_scat_dispersion_imag
_atom_type_scat_source
O O 0.0106 0.006 'International Tables Vol C Tables 4.2.6.8 and 6.1.1.4'
P P 0.1023 0.0942 'International Tables Vol C Tables 4.2.6.8 and 6.1.1.4'
Zr Zr -2.9673 0.5597 'International Tables Vol C Tables 4.2.6.8 and 6.1.1.4'
Cs Cs -0.368 2.1192 'International Tables Vol C Tables 4.2.6.8 and 6.1.1.4'
Ho Ho -0.2175 4.6783 'International Tables Vol C Tables 4.2.6.8 and 6.1.1.4'

loop_
_geom_angle_atom_site_label_1
_geom_angle_atom_site_label_2
_geom_angle_atom_site_label_3
_geom_angle_site_symmetry_1
_geom_angle_site_symmetry_3
_geom_angle
O1 Cs1 O1 7_556 4_655 88.71(11)
O1 Cs1 O1 7_556 11_565 88.71(11)
O1 Cs1 O1 4_655 11_565 88.71(11)
O1 Cs1 O4 7_556 12_566 166.07(10)
O1 Cs1 O4 4_655 12_566 82.82(11)
O1 Cs1 O4 11_565 12_566 102.07(10)
O1 Cs1 O4 7_556 8_656 102.07(10)
O1 Cs1 O4 4_655 8_656 166.07(10)
O1 Cs1 O4 11_565 8_656 82.82(11)
O4 Cs1 O4 12_566 8_656 88.15(11)
O1 Cs1 O4 7_556 2_665 82.82(11)
O1 Cs1 O4 4_655 2_665 102.07(10)
O1 Cs1 O4 11_565 2_665 166.07(10)
O4 Cs1 O4 12_566 2_665 88.15(11)
O4 Cs1 O4 8_656 2_665 88.15(11)
O1 Cs1 O2 7_556 12_566 145.31(10)
O1 Cs1 O2 4_655 12_566 82.48(10)
O1 Cs1 O2 11_565 12_566 57.75(10)
O4 Cs1 O2 12_566 12_566 44.32(10)
O4 Cs1 O2 8_656 12_566 83.65(10)
O4 Cs1 O2 2_665 12_566 131.81(10)
O1 Cs1 O2 7_556 8_656 57.75(10)
O1 Cs1 O2 4_655 8_656 145.31(10)
O1 Cs1 O2 11_565 8_656 82.48(10)
O4 Cs1 O2 12_566 8_656 131.81(10)
O4 Cs1 O2 8_656 8_656 44.32(10)
O4 Cs1 O2 2_665 8_656 83.65(10)
O2 Cs1 O2 12_566 8_656 119.21(2)
O1 Cs1 O2 7_556 2_665 82.48(10)
O1 Cs1 O2 4_655 2_665 57.75(10)
O1 Cs1 O2 11_565 2_665 145.31(10)
O4 Cs1 O2 12_566 2_665 83.65(10)
O4 Cs1 O2 8_656 2_665 131.81(10)
O4 Cs1 O2 2_665 2_665 44.32(10)
O2 Cs1 O2 12_566 2_665 119.21(2)
O2 Cs1 O2 8_656 2_665 119.21(2)
O1 Cs1 P1 7_556 12_566 168.17(8)
O1 Cs1 P1 4_655 12_566 94.40(8)
O1 Cs1 P1 11_565 12_566 79.96(8)
O4 Cs1 P1 12_566 12_566 25.27(7)
O4 Cs1 P1 8_656 12_566 73.30(8)
O4 Cs1 P1 2_665 12_566 107.60(8)
O2 Cs1 P1 12_566 12_566 25.15(7)
O2 Cs1 P1 8_656 12_566 116.71(7)
O2 Cs1 P1 2_665 12_566 108.82(8)
O1 Cs1 P1 7_556 8_656 79.96(8)
O1 Cs1 P1 4_655 8_656 168.17(8)
O1 Cs1 P1 11_565 8_656 94.40(8)
O4 Cs1 P1 12_566 8_656 107.60(8)
O4 Cs1 P1 8_656 8_656 25.27(7)
O4 Cs1 P1 2_665 8_656 73.30(8)
O2 Cs1 P1 12_566 8_656 108.82(8)
O2 Cs1 P1 8_656 8_656 25.15(7)
O2 Cs1 P1 2_665 8_656 116.71(7)
P1 Cs1 P1 12_566 8_656 97.38(3)
O1 Cs1 P1 7_556 2_665 94.40(8)
O1 Cs1 P1 4_655 2_665 79.96(8)
O1 Cs1 P1 11_565 2_665 168.17(8)
O4 Cs1 P1 12_566 2_665 73.30(8)
O4 Cs1 P1 8_656 2_665 107.60(8)
O4 Cs1 P1 2_665 2_665 25.27(7)
O2 Cs1 P1 12_566 2_665 116.71(7)
O2 Cs1 P1 8_656 2_665 108.82(8)
O2 Cs1 P1 2_665 2_665 25.15(7)
P1 Cs1 P1 12_566 2_665 97.38(3)
P1 Cs1 P1 8_656 2_665 97.38(3)
O3 Cs2 O3 12_566 8_656 98.79(10)
O3 Cs2 O3 12_566 2_665 98.79(10)
O3 Cs2 O3 8_656 2_665 98.79(10)
O3 Cs2 O2 12_566 3_566 99.37(11)
O3 Cs2 O2 8_656 3_566 151.57(11)
O3 Cs2 O2 2_665 3_566 99.84(11)
O3 Cs2 O2 12_566 10_656 99.84(11)
O3 Cs2 O2 8_656 10_656 99.37(11)
O3 Cs2 O2 2_665 10_656 151.57(11)
O2 Cs2 O2 3_566 10_656 55.98(12)
O3 Cs2 O2 12_566 6_665 151.57(11)
O3 Cs2 O2 8_656 6_665 99.84(11)
O3 Cs2 O2 2_665 6_665 99.37(11)
O2 Cs2 O2 3_566 6_665 55.98(12)
O2 Cs2 O2 10_656 6_665 55.98(12)
O3 Cs2 O4 12_566 12_566 46.51(11)
O3 Cs2 O4 8_656 12_566 114.22(11)
O3 Cs2 O4 2_665 12_566 53.98(11)
O2 Cs2 O4 3_566 12_566 94.12(10)
O2 Cs2 O4 10_656 12_566 133.88(11)
O2 Cs2 O4 6_665 12_566 138.40(11)
O3 Cs2 O4 12_566 8_656 53.98(11)
O3 Cs2 O4 8_656 8_656 46.51(11)
O3 Cs2 O4 2_665 8_656 114.22(11)
O2 Cs2 O4 3_566 8_656 138.40(11)
O2 Cs2 O4 10_656 8_656 94.12(10)
O2 Cs2 O4 6_665 8_656 133.88(11)
O4 Cs2 O4 12_566 8_656 87.71(10)
O3 Cs2 O4 12_566 2_665 114.22(11)
O3 Cs2 O4 8_656 2_665 53.98(10)
O3 Cs2 O4 2_665 2_665 46.51(11)
O2 Cs2 O4 3_566 2_665 133.88(11)
O2 Cs2 O4 10_656 2_665 138.40(11)
O2 Cs2 O4 6_665 2_665 94.12(10)
O4 Cs2 O4 12_566 2_665 87.71(10)
O4 Cs2 O4 8_656 2_665 87.71(10)
O3 Cs2 O4 12_566 3_566 85.62(10)
O3 Cs2 O4 8_656 3_566 158.49(11)
O3 Cs2 O4 2_665 3_566 59.70(11)
O2 Cs2 O4 3_566 3_566 45.17(11)
O2 Cs2 O4 10_656 3_566 100.59(10)
O2 Cs2 O4 6_665 3_566 84.88(11)
O4 Cs2 O4 12_566 3_566 54.81(14)
O4 Cs2 O4 8_656 3_566 138.92(8)
O4 Cs2 O4 2_665 3_566 104.969(12)
O3 Cs2 O4 12_566 10_656 59.70(11)
O3 Cs2 O4 8_656 10_656 85.62(10)
O3 Cs2 O4 2_665 10_656 158.49(11)
O2 Cs2 O4 3_566 10_656 84.88(11)
O2 Cs2 O4 10_656 10_656 45.17(11)
O2 Cs2 O4 6_665 10_656 100.59(10)
O4 Cs2 O4 12_566 10_656 104.969(12)
O4 Cs2 O4 8_656 10_656 54.81(14)
O4 Cs2 O4 2_665 10_656 138.92(8)
O4 Cs2 O4 3_566 10_656 114.33(6)
O3 Cs2 O4 12_566 6_665 158.49(11)
O3 Cs2 O4 8_656 6_665 59.70(11)
O3 Cs2 O4 2_665 6_665 85.62(10)
O2 Cs2 O4 3_566 6_665 100.59(10)
O2 Cs2 O4 10_656 6_665 84.88(11)
O2 Cs2 O4 6_665 6_665 45.17(11)
O4 Cs2 O4 12_566 6_665 138.92(8)
O4 Cs2 O4 8_656 6_665 104.969(12)
O4 Cs2 O4 2_665 6_665 54.81(14)
O4 Cs2 O4 3_566 6_665 114.33(6)
O4 Cs2 O4 10_656 6_665 114.33(6)
O1 Zr1 O1 9 . 90.57(16)
O1 Zr1 O1 9 5 90.57(16)
O1 Zr1 O1 . 5 90.57(16)
O1 Zr1 O2 9 3_455 86.08(15)
O1 Zr1 O2 . 3_455 95.08(16)
O1 Zr1 O2 5 3_455 173.46(16)
O1 Zr1 O2 9 10_545 95.08(16)
O1 Zr1 O2 . 10_545 173.46(16)
O1 Zr1 O2 5 10_545 86.08(15)
O2 Zr1 O2 3_455 10_545 88.62(17)
O1 Zr1 O2 9 6_554 173.46(16)
O1 Zr1 O2 . 6_554 86.08(15)
O1 Zr1 O2 5 6_554 95.08(16)
O2 Zr1 O2 3_455 6_554 88.62(17)
O2 Zr1 O2 10_545 6_554 88.62(17)
O1 Zr1 Cs2 9 1_444 124.86(11)
O1 Zr1 Cs2 . 1_444 124.86(11)
O1 Zr1 Cs2 5 1_444 124.86(11)
O2 Zr1 Cs2 3_455 1_444 53.77(12)
O2 Zr1 Cs2 10_545 1_444 53.77(12)
O2 Zr1 Cs2 6_554 1_444 53.77(12)
O1 Zr1 Cs1 9 2_564 48.84(11)
O1 Zr1 Cs1 . 2_564 132.10(11)
O1 Zr1 Cs1 5 2_564 110.77(11)
O2 Zr1 Cs1 3_455 2_564 62.87(12)
O2 Zr1 Cs1 10_545 2_564 54.44(12)
O2 Zr1 Cs1 6_554 2_564 131.15(12)
Cs2 Zr1 Cs1 1_444 2_564 77.644(10)
O1 Zr1 Cs1 9 4_645 110.77(11)
O1 Zr1 Cs1 . 4_645 48.84(11)
O1 Zr1 Cs1 5 4_645 132.10(11)
O2 Zr1 Cs1 3_455 4_645 54.44(12)
O2 Zr1 Cs1 10_545 4_645 131.15(12)
O2 Zr1 Cs1 6_554 4_645 62.87(12)
Cs2 Zr1 Cs1 1_444 4_645 77.644(10)
Cs1 Zr1 Cs1 2_564 4_645 115.551(7)
O1 Zr1 Cs1 9 3_456 132.10(11)
O1 Zr1 Cs1 . 3_456 110.77(11)
O1 Zr1 Cs1 5 3_456 48.84(11)
O2 Zr1 Cs1 3_455 3_456 131.15(12)
O2 Zr1 Cs1 10_545 3_456 62.87(12)
O2 Zr1 Cs1 6_554 3_456 54.44(12)
Cs2 Zr1 Cs1 1_444 3_456 77.644(10)
Cs1 Zr1 Cs1 2_564 3_456 115.551(7)
Cs1 Zr1 Cs1 4_645 3_456 115.551(7)
O3 Zr2 O3 11_565 4_655 91.43(16)
O3 Zr2 O3 11_565 7_556 91.43(16)
O3 Zr2 O3 4_655 7_556 91.43(16)
O3 Zr2 O4 11_565 5 84.24(15)
O3 Zr2 O4 4_655 5 172.07(16)
O3 Zr2 O4 7_556 5 95.31(16)
O3 Zr2 O4 11_565 9 95.31(16)
O3 Zr2 O4 4_655 9 84.24(15)
O3 Zr2 O4 7_556 9 172.07(16)
O4 Zr2 O4 5 9 89.53(15)
O3 Zr2 O4 11_565 . 172.07(16)
O3 Zr2 O4 4_655 . 95.31(16)
O3 Zr2 O4 7_556 . 84.24(15)
O4 Zr2 O4 5 . 89.53(15)
O4 Zr2 O4 9 . 89.53(15)
O3 Zr2 Cs2 11_565 2_664 115.68(11)
O3 Zr2 Cs2 4_655 2_664 130.56(11)
O3 Zr2 Cs2 7_556 2_664 50.24(12)
O4 Zr2 Cs2 5 2_664 57.36(12)
O4 Zr2 Cs2 9 2_664 129.15(10)
O4 Zr2 Cs2 . 2_664 56.54(12)
O3 Zr2 Cs2 11_565 4_646 50.24(12)
O3 Zr2 Cs2 4_655 4_646 115.68(11)
O3 Zr2 Cs2 7_556 4_646 130.56(11)
O4 Zr2 Cs2 5 4_646 56.54(12)
O4 Zr2 Cs2 9 4_646 57.36(12)
O4 Zr2 Cs2 . 4_646 129.15(11)
Cs2 Zr2 Cs2 2_664 4_646 113.340(7)
O3 Zr2 Cs2 11_565 3_466 130.56(11)
O3 Zr2 Cs2 4_655 3_466 50.24(12)
O3 Zr2 Cs2 7_556 3_466 115.68(11)
O4 Zr2 Cs2 5 3_466 129.15(10)
O4 Zr2 Cs2 9 3_466 56.54(12)
O4 Zr2 Cs2 . 3_466 57.36(12)
Cs2 Zr2 Cs2 2_664 3_466 113.340(7)
Cs2 Zr2 Cs2 4_646 3_466 113.340(7)
O3 Zr2 Cs1 11_565 3_466 78.25(11)
O3 Zr2 Cs1 4_655 3_466 49.70(11)
O3 Zr2 Cs1 7_556 3_466 138.73(12)
O4 Zr2 Cs1 5 3_466 122.66(12)
O4 Zr2 Cs1 9 3_466 39.76(10)
O4 Zr2 Cs1 . 3_466 109.34(12)
Cs2 Zr2 Cs1 2_664 3_466 165.148(13)
Cs2 Zr2 Cs1 4_646 3_466 70.773(11)
Cs2 Zr2 Cs1 3_466 3_466 53.767(13)
O3 Zr2 Cs1 11_565 2_664 138.73(12)
O3 Zr2 Cs1 4_655 2_664 78.25(11)
O3 Zr2 Cs1 7_556 2_664 49.70(11)
O4 Zr2 Cs1 5 2_664 109.34(12)
O4 Zr2 Cs1 9 2_664 122.66(12)
O4 Zr2 Cs1 . 2_664 39.76(10)
Cs2 Zr2 Cs1 2_664 2_664 53.767(13)
Cs2 Zr2 Cs1 4_646 2_664 165.148(13)
Cs2 Zr2 Cs1 3_466 2_664 70.773(11)
Cs1 Zr2 Cs1 3_466 2_664 119.6600(10)
O3 Zr2 Cs1 11_565 4_646 49.70(11)
O3 Zr2 Cs1 4_655 4_646 138.73(12)
O3 Zr2 Cs1 7_556 4_646 78.25(11)
O4 Zr2 Cs1 5 4_646 39.76(10)
O4 Zr2 Cs1 9 4_646 109.34(12)
O4 Zr2 Cs1 . 4_646 122.66(12)
Cs2 Zr2 Cs1 2_664 4_646 70.773(11)
Cs2 Zr2 Cs1 4_646 4_646 53.767(13)
Cs2 Zr2 Cs1 3_466 4_646 165.148(13)
Cs1 Zr2 Cs1 3_466 4_646 119.6600(10)
Cs1 Zr2 Cs1 2_664 4_646 119.6600(10)
O3 P1 O2 . . 109.4(2)
O3 P1 O1 . . 110.7(2)
O2 P1 O1 . . 108.9(2)
O3 P1 O4 . . 109.9(2)
O2 P1 O4 . . 108.0(2)
O1 P1 O4 . . 109.9(2)
O3 P1 Cs2 . 3_466 165.77(17)
O2 P1 Cs2 . 3_466 60.66(16)
O1 P1 Cs2 . 3_466 82.99(16)
O4 P1 Cs2 . 3_466 67.06(17)
O3 P1 Cs1 . 2_664 78.66(16)
O2 P1 Cs1 . 2_664 66.85(17)
O1 P1 Cs1 . 2_664 170.65(17)
O4 P1 Cs1 . 2_664 65.16(16)
Cs2 P1 Cs1 3_466 2_664 87.70(3)
O3 P1 Cs2 . 2_664 50.64(17)
O2 P1 Cs2 . 2_664 129.66(18)
O1 P1 Cs2 . 2_664 121.27(17)
O4 P1 Cs2 . 2_664 59.68(17)
Cs2 P1 Cs2 3_466 2_664 126.16(4)
Cs1 P1 Cs2 2_664 2_664 64.05(3)
O3 P1 Cs1 . 4_645 103.08(17)
O2 P1 Cs1 . 4_645 67.44(17)
O1 P1 Cs1 . 4_645 47.91(16)
O4 P1 Cs1 . 4_645 145.90(17)
Cs2 P1 Cs1 3_466 4_645 82.94(3)
Cs1 P1 Cs1 2_664 4_645 131.83(4)
Cs2 P1 Cs1 2_664 4_645 150.04(4)
P1 O1 Zr1 . . 138.3(3)
P1 O1 Cs1 . 4_645 110.6(2)
Zr1 O1 Cs1 . 4_645 100.58(14)
P1 O1 Cs2 . 3_466 72.88(16)
Zr1 O1 Cs2 . 3_466 133.47(16)
Cs1 O1 Cs2 4_645 3_466 93.07(10)
P1 O2 Ho1 . 3 171.4(3)
P1 O2 Zr1 . 3 171.4(3)
P1 O2 Cs2 . 3_466 94.19(18)
Ho1 O2 Cs2 3 3_466 93.42(15)
Zr1 O2 Cs2 3 3_466 93.42(15)
P1 O2 Cs1 . 2_664 88.00(19)
Ho1 O2 Cs1 3 2_664 94.36(14)
Zr1 O2 Cs1 3 2_664 94.36(14)
Cs2 O2 Cs1 3_466 2_664 101.09(12)
P1 O2 Cs1 . 4_645 89.58(18)
Ho1 O2 Cs1 3 4_645 85.91(13)
Zr1 O2 Cs1 3 4_645 85.91(13)
Cs2 O2 Cs1 3_466 4_645 94.66(11)
Cs1 O2 Cs1 2_664 4_645 164.20(14)
P1 O3 Ho2 . 4_645 154.9(3)
P1 O3 Zr2 . 4_645 154.9(3)
P1 O3 Cs2 . 2_664 106.6(2)
Ho2 O3 Cs2 4_645 2_664 97.11(14)
Zr2 O3 Cs2 4_645 2_664 97.11(14)
P1 O3 Cs1 . 2_664 76.96(16)
Ho2 O3 Cs1 4_645 2_664 103.56(14)
Zr2 O3 Cs1 4_645 2_664 103.56(14)
Cs2 O3 Cs1 2_664 2_664 71.28(9)
P1 O4 Zr2 . . 155.1(3)
P1 O4 Cs1 . 2_664 89.57(18)
Zr2 O4 Cs1 . 2_664 115.30(15)
P1 O4 Cs2 . 2_664 96.46(19)
Zr2 O4 Cs2 . 2_664 90.24(14)
Cs1 O4 Cs2 2_664 2_664 73.43(9)
P1 O4 Cs2 . 3_466 87.63(18)
Zr2 O4 Cs2 . 3_466 89.42(14)
Cs1 O4 Cs2 2_664 3_466 98.49(11)
Cs2 O4 Cs2 2_664 3_466 170.84(14)

loop_
_geom_bond_atom_site_label_1
_geom_bond_atom_site_label_2
_geom_bond_site_symmetry_2
_geom_bond_distance
_geom_bond_publ_flag
Cs1 O1 7_556 3.117(4) ?
Cs1 O1 4_655 3.117(4) ?
Cs1 O1 11_565 3.117(4) ?
Cs1 O4 12_566 3.275(4) ?
Cs1 O4 8_656 3.275(4) ?
Cs1 O4 2_665 3.275(4) ?
Cs1 O2 12_566 3.320(4) ?
Cs1 O2 8_656 3.320(4) ?
Cs1 O2 2_665 3.320(5) ?
Cs1 P1 12_566 3.6087(14) ?
Cs1 P1 8_656 3.6087(14) ?
Cs1 P1 2_665 3.6087(14) ?
Cs2 O3 12_566 3.053(4) ?
Cs2 O3 8_656 3.053(4) ?
Cs2 O3 2_665 3.053(4) ?
Cs2 O2 3_566 3.147(4) ?
Cs2 O2 10_656 3.147(4) ?
Cs2 O2 6_665 3.147(4) ?
Cs2 O4 12_566 3.288(4) ?
Cs2 O4 8_656 3.288(4) ?
Cs2 O4 2_665 3.288(4) ?
Cs2 O4 3_566 3.319(4) ?
Cs2 O4 10_656 3.319(4) ?
Cs2 O4 6_665 3.319(4) ?
Zr1 O1 9 2.106(4) ?
Zr1 O1 . 2.106(4) yes
Zr1 O1 5 2.106(4) ?
Zr1 O2 3_455 2.114(4) yes
Zr1 O2 10_545 2.114(4) ?
Zr1 O2 6_554 2.114(4) ?
Zr1 Cs2 1_444 3.8948(10) yes
Zr1 Cs1 2_564 4.0696(3) ?
Zr1 Cs1 4_645 4.0696(3) ?
Zr1 Cs1 3_456 4.0696(3) ?
Zr2 O3 11_565 2.143(4) ?
Zr2 O3 4_655 2.143(4) yes
Zr2 O3 7_556 2.143(4) ?
Zr2 O4 5 2.159(4) ?
Zr2 O4 9 2.159(4) ?
Zr2 O4 . 2.159(4) yes
Zr2 Cs2 2_664 3.9412(3) ?
Zr2 Cs2 4_646 3.9412(3) ?
Zr2 Cs2 3_466 3.9412(3) ?
Zr2 Cs1 3_466 4.6294(4) ?
Zr2 Cs1 2_664 4.6294(4) ?
Zr2 Cs1 4_646 4.6294(4) ?
P1 O3 . 1.529(4) ?
P1 O2 . 1.535(4) ?
P1 O1 . 1.540(4) ?
P1 O4 . 1.541(4) ?
P1 Cs2 3_466 3.6008(15) ?
P1 Cs1 2_664 3.6087(14) ?
P1 Cs2 2_664 3.7849(14) ?
P1 Cs1 4_645 3.9320(14) ?
O1 Cs1 4_645 3.117(4) ?
O1 Cs2 3_466 3.740(4) ?
O2 Ho1 3 2.114(4) ?
O2 Zr1 3 2.114(4) ?
O2 Cs2 3_466 3.147(4) ?
O2 Cs1 2_664 3.320(4) ?
O2 Cs1 4_645 3.631(4) ?
O3 Ho2 4_645 2.143(4) ?
O3 Zr2 4_645 2.143(4) ?
O3 Cs2 2_664 3.053(4) ?
O3 Cs1 2_664 3.632(4) ?
O4 Cs1 2_664 3.275(4) ?
O4 Cs2 2_664 3.288(4) ?
O4 Cs2 3_466 3.319(4) ?
